data_4350468
loop_
_publ_author_name
'Estrader, Marta'
'Ribas, Joan'
'Tangoulis, Vassilis'
'Solans, Xavier'
'Font-Bard\'ia, Merce'
'Maestro, Miguel'
'Diaz, Carmen'

_publ_section_title
;
 Synthesis, crystal structure, and magnetic studies of one-dimensional
 cyano-bridged Ln3+-Cr3+ complexes with bpy as a blocking ligand.
;
_journal_issue 20
_journal_name_full 'Inorganic chemistry'
_journal_page_first 8239
_journal_page_last 8250
_journal_paper_doi 10.1021/ic060942q
_journal_volume 45
_journal_year 2006
_chemical_formula_moiety 'C16 H16 Cr Eu N8 O4, 3/2(C10 H8 N2), 7/2(H2 O)'
_chemical_formula_sum 'C31 H35 Cr Eu N11 O7.5'
_chemical_formula_weight 885.64
_space_group_IT_number 2
_space_group_name_Hall '-P 1'
_space_group_name_H-M_alt 'P -1'
_symmetry_cell_setting triclinic
_symmetry_space_group_name_H-M 'P -1'
_atom_sites_solution_hydrogens geom
_atom_sites_solution_primary direct
_atom_sites_solution_secondary difmap
_audit_creation_method SHELXL-97
_cell_angle_alpha 83.41(2)
_cell_angle_beta 83.77(2)
_cell_angle_gamma 65.02(2)
_cell_formula_units_Z 2
_cell_length_a 9.862(4)
_cell_length_b 10.840(3)
_cell_length_c 19.917(6)
_cell_measurement_reflns_used 123
_cell_measurement_temperature 293(2)
_cell_volume 1913.0(11)
_computing_structure_refinement 'SHELXL-97 (Sheldrick, 1997)'
_diffrn_ambient_temperature 293(2)
_diffrn_measured_fraction_theta_full 0.640
_diffrn_measured_fraction_theta_max 0.640
_diffrn_radiation_monochromator graphite
_diffrn_radiation_source 'fine-focus sealed tube'
_diffrn_radiation_type MoK\a
_diffrn_radiation_wavelength 0.71073
_diffrn_reflns_av_R_equivalents 0.0314
_diffrn_reflns_av_sigmaI/netI 0.0226
_diffrn_reflns_limit_h_max 12
_diffrn_reflns_limit_h_min -12
_diffrn_reflns_limit_k_max 13
_diffrn_reflns_limit_k_min -14
_diffrn_reflns_limit_l_max 25
_diffrn_reflns_limit_l_min -25
_diffrn_reflns_number 11129
_diffrn_reflns_theta_full 29.13
_diffrn_reflns_theta_max 29.13
_diffrn_reflns_theta_min 3.60
_exptl_absorpt_coefficient_mu 1.967
_exptl_absorpt_correction_T_max 0.83
_exptl_absorpt_correction_T_min 0.58
_exptl_absorpt_correction_type empirical
_exptl_crystal_colour yellow
_exptl_crystal_density_diffrn 1.538
_exptl_crystal_density_method 'not measured'
_exptl_crystal_description prism
_exptl_crystal_F_000 890
_exptl_crystal_size_max 0.28
_exptl_crystal_size_mid 0.24
_exptl_crystal_size_min 0.09
_refine_diff_density_max 0.967
_refine_diff_density_min -1.142
_refine_diff_density_rms 0.179
_refine_ls_extinction_coef 0.0153(11)
_refine_ls_extinction_expression Fc^*^=kFc[1+0.001xFc^2^\l^3^/sin(2\q)]^-1/4^
_refine_ls_extinction_method SHELXL
_refine_ls_goodness_of_fit_ref 1.211
_refine_ls_hydrogen_treatment constr
_refine_ls_matrix_type full
_refine_ls_number_parameters 532
_refine_ls_number_reflns 6591
_refine_ls_number_restraints 0
_refine_ls_restrained_S_all 1.211
_refine_ls_R_factor_all 0.0357
_refine_ls_R_factor_gt 0.0331
_refine_ls_shift/su_max 0.001
_refine_ls_shift/su_mean 0.000
_refine_ls_structure_factor_coef Fsqd
_refine_ls_weighting_details 'calc w=1/[\s^2^(Fo^2^)+(0.0451P)^2^+5.2630P] where P=(Fo^2^+2Fc^2^)/3'
_refine_ls_weighting_scheme calc
_refine_ls_wR_factor_gt 0.0988
_refine_ls_wR_factor_ref 0.1040
_reflns_number_gt 6323
_reflns_number_total 6591
_reflns_threshold_expression >2sigma(I)
_cod_data_source_file ic060942qsi20060630_104750.cif
_cod_data_source_block complex_6
_cod_depositor_comments
;
The following automatic conversions were performed:

data item '_symmetry_cell_setting' value 'Triclinic' was changed to
'triclinic' in accordance with the
/home/saulius/struct/COD-crude-data/automatic-downloads/DataCite-retrospective/ACS/depositions/lib/dictionaries/cif_core.dic
dictionary named 'cif_core.dic' version 2.4.2 last updated on
2011-04-26.

Automatic conversion script
Id: cif_fix_values 6909 2019-04-08 15:41:33Z antanas 
;
_cod_original_sg_symbol_H-M P-1
_cod_database_code 4350468

loop_
_symmetry_equiv_pos_as_xyz
'x, y, z'
'-x, -y, -z'

loop_
_atom_site_label
_atom_site_type_symbol
_atom_site_fract_x
_atom_site_fract_y
_atom_site_fract_z
_atom_site_U_iso_or_equiv
_atom_site_adp_type
_atom_site_occupancy
_atom_site_symmetry_multiplicity
_atom_site_calc_flag
_atom_site_refinement_flags
Eu Eu 0.27956(2) 0.59123(2) 0.246075(9) 0.02340(11) Uani 1 1 d .
Cr Cr 0.72353(8) 0.04407(7) 0.22697(3) 0.02376(16) Uani 1 1 d .
O1 O 0.3159(5) 0.7798(4) 0.1828(2) 0.0423(10) Uani 1 1 d .
O2 O 0.2767(4) 0.5749(4) 0.12500(15) 0.0373(8) Uani 1 1 d .
O3 O 0.1341(4) 0.4645(4) 0.23490(17) 0.0315(7) Uani 1 1 d .
O4 O 0.2542(5) 0.4876(4) 0.35592(17) 0.0483(10) Uani 1 1 d .
N1 N 0.2403(5) 0.7600(4) 0.33619(19) 0.0365(9) Uani 1 1 d .
N2 N 0.5175(5) 0.5923(4) 0.28642(19) 0.0341(9) Uani 1 1 d .
N3 N 0.4681(5) 0.3515(4) 0.2308(2) 0.0355(9) Uani 1 1 d .
N4 N 0.4880(6) -0.0830(5) 0.2086(2) 0.0437(11) Uani 1 1 d .
N5 N 0.8000(6) 0.0803(6) 0.0663(2) 0.0538(13) Uani 1 1 d .
N6 N 0.9614(6) 0.1644(6) 0.2460(3) 0.0626(15) Uani 1 1 d .
N7 N 0.6647(8) 0.0019(7) 0.3883(3) 0.0694(17) Uani 1 1 d .
N8 N 1.0168(5) -0.2405(5) 0.2292(2) 0.0369(9) Uani 1 1 d .
N9 N 0.2369(5) 0.3526(5) 0.0883(2) 0.0404(10) Uani 1 1 d .
N10 N -0.0456(5) 0.5402(5) 0.1189(2) 0.0472(11) Uani 1 1 d .
N11 N 0.3088(7) 0.5405(6) 0.4840(2) 0.0547(13) Uani 1 1 d .
C1 C 0.1038(7) 0.8391(6) 0.3618(3) 0.0442(13) Uani 1 1 d .
C2 C 0.0767(9) 0.9336(7) 0.4080(3) 0.0544(16) Uani 1 1 d .
C3 C 0.1977(10) 0.9463(8) 0.4293(3) 0.066(2) Uani 1 1 d .
H3 H 0.1837 1.0097 0.4601 0.080 Uiso 1 1 calc R
C4 C 0.3387(9) 0.8651(8) 0.4048(3) 0.0595(17) Uani 1 1 d .
H4 H 0.4214 0.8722 0.4194 0.071 Uiso 1 1 calc R
C5 C 0.3590(7) 0.7716(5) 0.3580(2) 0.0390(12) Uani 1 1 d .
C6 C 0.5102(6) 0.6798(5) 0.3314(2) 0.0349(11) Uani 1 1 d .
C7 C 0.6407(8) 0.6831(7) 0.3510(3) 0.0526(15) Uani 1 1 d .
H7 H 0.6344 0.7446 0.3814 0.063 Uiso 1 1 calc R
C8 C 0.7786(8) 0.5947(7) 0.3249(4) 0.0594(18) Uani 1 1 d .
H8 H 0.8660 0.5951 0.3381 0.071 Uiso 1 1 calc R
C9 C 0.7859(7) 0.5067(8) 0.2798(3) 0.0516(15) Uani 1 1 d .
C10 C 0.6532(6) 0.5083(6) 0.2615(3) 0.0405(11) Uani 1 1 d .
C11 C 0.5548(6) 0.2403(5) 0.2286(2) 0.0314(10) Uani 1 1 d .
C12 C 0.5735(5) -0.0397(5) 0.2145(2) 0.0290(9) Uani 1 1 d .
C13 C 0.7670(5) 0.0693(5) 0.1225(2) 0.0344(10) Uani 1 1 d .
C16 C 0.9057(5) -0.1432(5) 0.2267(2) 0.0284(9) Uani 1 1 d .
C14 C 0.8729(5) 0.1244(5) 0.2408(3) 0.0342(10) Uani 1 1 d .
C15 C 0.6868(6) 0.0161(6) 0.3310(2) 0.0382(11) Uani 1 1 d .
C17 C 0.3772(7) 0.2557(6) 0.0803(3) 0.0431(12) Uani 1 1 d .
H17 H 0.4569 0.2781 0.0846 0.052 Uiso 1 1 calc R
C18 C 0.4086(8) 0.1233(6) 0.0658(3) 0.0521(15) Uani 1 1 d .
H18 H 0.5071 0.0588 0.0604 0.063 Uiso 1 1 calc R
C19 C 0.2907(9) 0.0901(7) 0.0595(3) 0.0562(16) Uani 1 1 d .
C20 C 0.1466(8) 0.1891(7) 0.0673(3) 0.0514(15) Uani 1 1 d .
C21 C 0.1218(6) 0.3188(6) 0.0813(2) 0.0406(12) Uani 1 1 d .
C22 C -0.0312(6) 0.4309(6) 0.0883(2) 0.0393(11) Uani 1 1 d .
C23 C -0.1548(8) 0.4242(8) 0.0634(3) 0.0581(17) Uani 1 1 d .
H23 H -0.1441 0.3474 0.0430 0.070 Uiso 1 1 calc R
C24 C -0.2930(8) 0.5335(9) 0.0694(4) 0.067(2) Uani 1 1 d .
H24 H -0.3771 0.5295 0.0544 0.081 Uiso 1 1 calc R
C25 C -0.3057(7) 0.6472(8) 0.0976(3) 0.0585(17) Uani 1 1 d .
H25 H -0.3965 0.7238 0.0999 0.070 Uiso 1 1 calc R
C26 C -0.1798(7) 0.6444(7) 0.1222(3) 0.0591(17) Uani 1 1 d .
H26 H -0.1889 0.7207 0.1427 0.071 Uiso 1 1 calc R
C27 C 0.1695(10) 0.6131(8) 0.5089(3) 0.0657(19) Uani 1 1 d .
H27 H 0.0905 0.6091 0.4890 0.079 Uiso 1 1 calc R
C28 C 0.1357(10) 0.6938(8) 0.5626(3) 0.0682(19) Uani 1 1 d .
H28 H 0.0372 0.7411 0.5792 0.082 Uiso 1 1 calc R
C29 C 0.2523(10) 0.7014(8) 0.5904(3) 0.066(2) Uani 1 1 d .
C30 C 0.3959(9) 0.6276(6) 0.5658(3) 0.0556(17) Uani 1 1 d .
H30 H 0.4756 0.6334 0.5841 0.067 Uiso 1 1 calc R
C31 C 0.4235(8) 0.5437(6) 0.5132(2) 0.0525(15) Uani 1 1 d .
O1S O 0.1354(5) 0.8442(5) 0.0701(2) 0.0512(11) Uani 1 1 d .
O2S O 0.2225(5) 0.1881(4) 0.2592(2) 0.0499(10) Uani 1 1 d .
O3X O 0.3104(14) 0.2151(13) 0.3822(6) 0.062(3) Uani 0.50 1 d P
O3Y O 0.2170(15) 0.2653(12) 0.3887(6) 0.064(3) Uani 0.50 1 d P
O4S O 0.4203(13) 0.1092(13) 0.4845(5) 0.077(3) Uani 0.50 1 d P
O5S O 0.186(5) 0.246(5) 0.5211(16) 0.160(16) Uani 0.50 1 d P
H1 H 0.022(6) 0.826(5) 0.349(2) 0.019(11) Uiso 1 1 d .
H19 H 0.309(10) -0.007(10) 0.052(4) 0.09(3) Uiso 1 1 d .
H20 H 0.074(7) 0.168(6) 0.069(3) 0.032(14) Uiso 1 1 d .
H29 H 0.236(9) 0.741(9) 0.627(4) 0.08(3) Uiso 1 1 d .
H10 H 0.653(7) 0.453(6) 0.227(3) 0.041(15) Uiso 1 1 d .
H2 H -0.014(9) 0.973(9) 0.427(4) 0.08(3) Uiso 1 1 d .
H3A H 0.139(10) 0.405(9) 0.236(4) 0.07(3) Uiso 1 1 d .
H1X H 0.151(8) 0.867(8) 0.042(4) 0.05(2) Uiso 1 1 d .
H9 H 0.873(9) 0.451(8) 0.263(4) 0.06(2) Uiso 1 1 d .
H1A H 0.364(6) 0.805(5) 0.193(2) 0.019(14) Uiso 1 1 d .
H1B H 0.262(8) 0.823(7) 0.162(3) 0.05(2) Uiso 1 1 d .

loop_
_atom_site_aniso_label
_atom_site_aniso_U_11
_atom_site_aniso_U_22
_atom_site_aniso_U_33
_atom_site_aniso_U_23
_atom_site_aniso_U_13
_atom_site_aniso_U_12
Eu 0.02012(15) 0.01995(16) 0.02874(13) -0.00313(7) -0.00446(7) -0.00599(11)
Cr 0.0176(3) 0.0199(4) 0.0315(3) -0.0034(2) -0.0028(2) -0.0049(3)
O1 0.047(3) 0.041(2) 0.052(2) 0.0098(17) -0.0257(19) -0.029(2)
O2 0.052(2) 0.034(2) 0.0306(15) -0.0047(12) -0.0033(13) -0.0217(18)
O3 0.0270(18) 0.031(2) 0.0430(17) -0.0026(13) -0.0064(12) -0.0169(18)
O4 0.070(3) 0.052(2) 0.0320(16) 0.0001(14) -0.0088(16) -0.034(2)
N1 0.046(3) 0.030(2) 0.0347(18) -0.0065(15) -0.0102(16) -0.013(2)
N2 0.031(2) 0.035(2) 0.0384(19) 0.0022(15) -0.0068(15) -0.016(2)
N3 0.027(2) 0.026(3) 0.052(2) -0.0087(16) -0.0068(16) -0.006(2)
N4 0.041(3) 0.038(3) 0.058(3) 0.0027(19) -0.009(2) -0.022(2)
N5 0.052(3) 0.069(4) 0.040(2) -0.001(2) 0.0012(19) -0.026(3)
N6 0.043(3) 0.060(4) 0.092(4) -0.015(3) -0.011(3) -0.025(3)
N7 0.090(5) 0.085(5) 0.042(3) -0.006(3) 0.003(3) -0.047(4)
N8 0.031(2) 0.033(3) 0.049(2) -0.0095(16) -0.0057(16) -0.013(2)
N9 0.048(3) 0.041(3) 0.038(2) -0.0100(16) -0.0063(17) -0.021(2)
N10 0.032(2) 0.050(3) 0.057(3) -0.019(2) -0.0101(19) -0.010(2)
N11 0.075(4) 0.059(3) 0.036(2) -0.003(2) -0.011(2) -0.031(3)
C1 0.037(3) 0.045(3) 0.043(3) -0.017(2) -0.007(2) -0.005(3)
C2 0.063(4) 0.045(4) 0.045(3) -0.014(2) 0.002(3) -0.012(4)
C3 0.095(6) 0.058(4) 0.056(3) -0.029(3) 0.007(3) -0.038(5)
C4 0.071(5) 0.067(5) 0.055(3) -0.022(3) -0.002(3) -0.039(4)
C5 0.059(4) 0.034(3) 0.033(2) -0.0002(17) -0.009(2) -0.027(3)
C6 0.042(3) 0.029(3) 0.040(2) 0.0066(17) -0.0136(19) -0.022(2)
C7 0.058(4) 0.057(4) 0.059(3) 0.004(3) -0.025(3) -0.037(4)
C8 0.048(4) 0.065(5) 0.079(4) 0.016(3) -0.029(3) -0.036(4)
C9 0.031(3) 0.063(4) 0.066(3) 0.007(3) -0.008(2) -0.025(3)
C10 0.034(3) 0.045(3) 0.046(3) 0.002(2) 0.000(2) -0.021(3)
C11 0.026(2) 0.030(3) 0.039(2) -0.0037(17) -0.0028(16) -0.013(3)
C12 0.023(2) 0.025(2) 0.039(2) -0.0018(16) -0.0052(16) -0.010(2)
C13 0.025(2) 0.035(3) 0.040(2) -0.0007(18) -0.0047(17) -0.010(2)
C16 0.025(2) 0.022(2) 0.037(2) -0.0053(15) -0.0071(16) -0.007(2)
C14 0.019(2) 0.027(3) 0.058(3) -0.0041(19) -0.0139(19) -0.007(2)
C15 0.038(3) 0.038(3) 0.038(2) -0.0056(18) 0.0003(18) -0.015(3)
C17 0.039(3) 0.047(3) 0.044(3) -0.011(2) -0.008(2) -0.015(3)
C18 0.059(4) 0.043(4) 0.044(3) -0.008(2) -0.005(2) -0.009(3)
C19 0.065(4) 0.044(4) 0.066(4) -0.011(3) -0.006(3) -0.027(4)
C20 0.052(4) 0.049(4) 0.067(4) -0.015(3) -0.008(3) -0.030(4)
C21 0.047(3) 0.049(3) 0.032(2) -0.0090(19) -0.0051(19) -0.024(3)
C22 0.039(3) 0.046(3) 0.035(2) -0.0013(19) -0.0064(18) -0.019(3)
C23 0.054(4) 0.070(5) 0.067(4) -0.007(3) -0.022(3) -0.036(4)
C24 0.042(4) 0.081(6) 0.075(4) -0.002(4) -0.027(3) -0.017(4)
C25 0.035(3) 0.070(5) 0.051(3) -0.007(3) -0.012(2) -0.001(3)
C26 0.050(4) 0.059(4) 0.068(4) -0.021(3) -0.017(3) -0.015(4)
C27 0.084(5) 0.068(5) 0.048(3) 0.004(3) -0.011(3) -0.035(4)
C28 0.078(5) 0.058(5) 0.056(4) 0.000(3) -0.002(3) -0.017(4)
C29 0.092(6) 0.049(4) 0.045(3) -0.007(3) -0.010(3) -0.015(4)
C30 0.086(5) 0.041(4) 0.041(3) -0.003(2) -0.017(3) -0.024(4)
C31 0.084(5) 0.044(4) 0.030(2) 0.0018(19) -0.014(2) -0.027(3)
O1S 0.057(3) 0.057(3) 0.037(2) 0.0137(18) -0.0088(17) -0.024(2)
O2S 0.045(2) 0.044(2) 0.074(3) -0.0081(18) -0.0095(19) -0.029(2)
O3X 0.063(7) 0.044(8) 0.083(7) 0.005(5) -0.016(6) -0.025(7)
O3Y 0.072(8) 0.044(7) 0.081(7) 0.014(5) -0.027(6) -0.030(7)
O4S 0.078(7) 0.099(9) 0.054(5) -0.001(5) -0.003(5) -0.038(7)
O5S 0.18(4) 0.18(4) 0.077(18) 0.01(2) -0.03(2) -0.02(3)

loop_
_atom_type_symbol
_atom_type_description
_atom_type_scat_dispersion_real
_atom_type_scat_dispersion_imag
_atom_type_scat_source
C C 0.0033 0.0016 'International Tables Vol C Tables 4.2.6.8 and 6.1.1.4'
H H 0.0000 0.0000 'International Tables Vol C Tables 4.2.6.8 and 6.1.1.4'
Cr Cr 0.3209 0.6236 'International Tables Vol C Tables 4.2.6.8 and 6.1.1.4'
Eu Eu -0.1578 3.6682 'International Tables Vol C Tables 4.2.6.8 and 6.1.1.4'
N N 0.0061 0.0033 'International Tables Vol C Tables 4.2.6.8 and 6.1.1.4'
O O 0.0106 0.0060 'International Tables Vol C Tables 4.2.6.8 and 6.1.1.4'

loop_
_geom_angle_atom_site_label_1
_geom_angle_atom_site_label_2
_geom_angle_atom_site_label_3
_geom_angle
_geom_angle_site_symmetry_1
_geom_angle_site_symmetry_3
O4 Eu O3 73.90(13) . .
O4 Eu O1 145.51(14) . .
O3 Eu O1 135.61(14) . .
O4 Eu O2 144.18(12) . .
O3 Eu O2 73.16(12) . .
O1 Eu O2 70.28(13) . .
O4 Eu N8 101.73(15) . 1_465
O3 Eu N8 72.47(14) . 1_465
O1 Eu N8 77.90(16) . 1_465
O2 Eu N8 81.35(13) . 1_465
O4 Eu N3 80.19(15) . .
O3 Eu N3 74.79(14) . .
O1 Eu N3 119.85(15) . .
O2 Eu N3 77.99(13) . .
N8 Eu N3 145.13(13) 1_465 .
O4 Eu N2 85.50(13) . .
O3 Eu N2 147.95(13) . .
O1 Eu N2 73.35(14) . .
O2 Eu N2 116.71(13) . .
N8 Eu N2 137.03(14) 1_465 .
N3 Eu N2 77.73(14) . .
O4 Eu N1 70.64(13) . .
O3 Eu N1 127.97(14) . .
O1 Eu N1 75.57(14) . .
O2 Eu N1 143.34(12) . .
N8 Eu N1 78.85(14) 1_465 .
N3 Eu N1 132.43(13) . .
N2 Eu N1 63.58(14) . .
O4 Eu H1B 150.0(14) . .
O3 Eu H1B 124.0(15) . .
O1 Eu H1B 12.3(14) . .
O2 Eu H1B 64.1(14) . .
N8 Eu H1B 67.0(15) 1_465 .
N3 Eu H1B 125.5(14) . .
N2 Eu H1B 85.6(15) . .
N1 Eu H1B 79.8(14) . .
C14 Cr C16 86.42(19) . .
C14 Cr C15 90.4(2) . .
C16 Cr C15 90.59(19) . .
C14 Cr C11 88.04(19) . .
C16 Cr C11 174.46(19) . .
C15 Cr C11 89.4(2) . .
C14 Cr C12 178.99(19) . .
C16 Cr C12 92.99(18) . .
C15 Cr C12 88.77(19) . .
C11 Cr C12 92.55(19) . .
C14 Cr C13 88.6(2) . .
C16 Cr C13 88.10(19) . .
C15 Cr C13 178.4(2) . .
C11 Cr C13 91.80(19) . .
C12 Cr C13 92.23(19) . .
Eu O1 H1A 121(4) . .
Eu O1 H1B 119(6) . .
H1A O1 H1B 117(7) . .
Eu O3 H3A 142(9) . .
C1 N1 C5 117.9(4) . .
C1 N1 Eu 121.8(3) . .
C5 N1 Eu 120.3(3) . .
C10 N2 C6 118.1(5) . .
C10 N2 Eu 120.4(3) . .
C6 N2 Eu 121.5(3) . .
C11 N3 Eu 175.2(4) . .
C16 N8 Eu 164.8(4) . 1_645
C17 N9 C21 117.9(5) . .
C26 N10 C22 117.9(5) . .
C27 N11 C31 118.4(5) . .
N1 C1 C2 124.0(6) . .
N1 C1 H1 117(3) . .
C2 C1 H1 119(3) . .
C3 C2 C1 117.9(6) . .
C3 C2 H2 123(6) . .
C1 C2 H2 119(6) . .
C4 C3 C2 119.4(6) . .
C4 C3 H3 120.3 . .
C2 C3 H3 120.3 . .
C3 C4 C5 120.1(6) . .
C3 C4 H4 119.9 . .
C5 C4 H4 119.9 . .
N1 C5 C4 120.7(6) . .
N1 C5 C6 117.5(4) . .
C4 C5 C6 121.8(5) . .
N2 C6 C7 120.9(5) . .
N2 C6 C5 117.0(4) . .
C7 C6 C5 122.1(5) . .
C8 C7 C6 119.6(6) . .
C8 C7 H7 120.2 . .
C6 C7 H7 120.2 . .
C9 C8 C7 119.5(6) . .
C9 C8 H8 120.3 . .
C7 C8 H8 120.3 . .
C8 C9 C10 118.7(7) . .
C8 C9 H9 119(5) . .
C10 C9 H9 122(5) . .
N2 C10 C9 123.2(6) . .
N2 C10 H10 116(4) . .
C9 C10 H10 121(4) . .
N3 C11 Cr 175.6(4) . .
N4 C12 Cr 178.1(4) . .
N5 C13 Cr 175.7(5) . .
N8 C16 Cr 172.2(4) . .
N6 C14 Cr 176.3(5) . .
N7 C15 Cr 179.1(6) . .
N9 C17 C18 123.0(6) . .
N9 C17 H17 118.5 . .
C18 C17 H17 118.5 . .
C19 C18 C17 118.5(6) . .
C19 C18 H18 120.7 . .
C17 C18 H18 120.7 . .
C18 C19 C20 118.9(6) . .
C18 C19 H19 121(5) . .
C20 C19 H19 120(5) . .
C19 C20 C21 120.3(6) . .
C19 C20 H20 120(4) . .
C21 C20 H20 119(4) . .
N9 C21 C20 121.5(6) . .
N9 C21 C22 115.8(5) . .
C20 C21 C22 122.7(5) . .
N10 C22 C23 121.0(5) . .
N10 C22 C21 117.2(5) . .
C23 C22 C21 121.8(5) . .
C24 C23 C22 119.1(6) . .
C24 C23 H23 120.5 . .
C22 C23 H23 120.5 . .
C25 C24 C23 119.7(6) . .
C25 C24 H24 120.2 . .
C23 C24 H24 120.2 . .
C24 C25 C26 117.6(6) . .
C24 C25 H25 121.2 . .
C26 C25 H25 121.2 . .
N10 C26 C25 124.5(6) . .
N10 C26 H26 117.7 . .
C25 C26 H26 117.7 . .
N11 C27 C28 123.9(7) . .
N11 C27 H27 118.1 . .
C28 C27 H27 118.1 . .
C29 C28 C27 117.5(8) . .
C29 C28 H28 121.2 . .
C27 C28 H28 121.2 . .
C28 C29 C30 119.6(7) . .
C28 C29 H29 119(6) . .
C30 C29 H29 120(6) . .
C29 C30 C31 120.3(7) . .
C29 C30 H30 119.8 . .
C31 C30 H30 119.8 . .
N11 C31 C30 120.2(6) . .
N11 C31 C31 117.1(6) . 2_666
C30 C31 C31 122.7(7) . 2_666

loop_
_geom_bond_atom_site_label_1
_geom_bond_atom_site_label_2
_geom_bond_distance
_geom_bond_site_symmetry_2
Eu O4 2.380(4) .
Eu O3 2.408(4) .
Eu O1 2.414(4) .
Eu O2 2.442(3) .
Eu N8 2.493(5) 1_465
Eu N3 2.507(4) .
Eu N2 2.566(4) .
Eu N1 2.593(4) .
Eu H1B 2.81(7) .
Cr C14 2.056(5) .
Cr C16 2.066(5) .
Cr C15 2.074(5) .
Cr C11 2.076(5) .
Cr C12 2.084(5) .
Cr C13 2.089(5) .
O1 H1A 0.70(6) .
O1 H1B 0.69(7) .
O3 H3A 0.63(8) .
N1 C1 1.336(7) .
N1 C5 1.350(7) .
N2 C10 1.340(7) .
N2 C6 1.353(6) .
N3 C11 1.148(7) .
N4 C12 1.145(6) .
N5 C13 1.139(6) .
N6 C14 1.145(7) .
N7 C15 1.144(7) .
N8 C16 1.157(6) .
N8 Eu 2.493(5) 1_645
N9 C17 1.344(7) .
N9 C21 1.356(7) .
N10 C26 1.329(8) .
N10 C22 1.342(7) .
N11 C27 1.335(9) .
N11 C31 1.341(8) .
C1 C2 1.378(8) .
C1 H1 0.94(5) .
C2 C3 1.373(11) .
C2 H2 0.87(8) .
C3 C4 1.365(11) .
C3 H3 0.9300 .
C4 C5 1.394(7) .
C4 H4 0.9300 .
C5 C6 1.480(8) .
C6 C7 1.400(8) .
C7 C8 1.377(10) .
C7 H7 0.9300 .
C8 C9 1.359(10) .
C8 H8 0.9300 .
C9 C10 1.388(8) .
C9 H9 0.87(8) .
C10 H10 0.96(6) .
C17 C18 1.393(8) .
C17 H17 0.9300 .
C18 C19 1.375(10) .
C18 H18 0.9300 .
C19 C20 1.378(10) .
C19 H19 1.02(9) .
C20 C21 1.378(8) .
C20 H20 0.84(6) .
C21 C22 1.489(8) .
C22 C23 1.396(8) .
C23 C24 1.382(10) .
C23 H23 0.9300 .
C24 C25 1.364(11) .
C24 H24 0.9300 .
C25 C26 1.373(9) .
C25 H25 0.9300 .
C26 H26 0.9300 .
C27 C28 1.382(10) .
C27 H27 0.9300 .
C28 C29 1.365(12) .
C28 H28 0.9300 .
C29 C30 1.367(11) .
C29 H29 0.85(8) .
C30 C31 1.395(8) .
C30 H30 0.9300 .
C31 C31 1.478(14) 2_666
O1S H1X 0.63(7) .
O3X O3Y 0.854(13) .
